data_2242420
loop_
_publ_author_name
'Ghichi, Nadir'
'Bensouici, Chawki'
'Benboudiaf, Ali'
'DJebli, Yacine'
'Merazig, Hocine'

_publ_section_title
;
 Crystal structures and antioxidant capacity of
 (<i>E</i>)-5-benzyloxy-2-{[(4-chlorophenyl)imino]methyl}phenol and
 (<i>E</i>)-5-benzyloxy-2-({[2-(1<i>H</i>-indol-3-yl)ethyl]iminiumyl}methyl)phenolate
;
_journal_coeditor_code SU5426
_journal_issue 4
_journal_name_full 'Acta Crystallographica Section E'
_journal_page_first 478
_journal_page_last 482
_journal_paper_doi 10.1107/S2056989018003687
_journal_volume 74
_journal_year 2018
_chemical_formula_iupac 'C24 H22 N2 O2'
_chemical_formula_moiety 'C24 H22 N2 O2'
_chemical_formula_sum 'C24 H22 N2 O2'
_chemical_formula_weight 370.43
_chemical_name_systematic (<i>E</i>)-5-Benzyloxy-2-({[2-(1<i>H</i>-indol-3-yl)ethyl]iminiumyl}methyl)phenolate
_space_group_crystal_system monoclinic
_space_group_IT_number 14
_space_group_name_Hall '-P 2ybc'
_space_group_name_H-M_alt 'P 1 21/c 1'
_symmetry_space_group_name_Hall '-P 2ybc'
_symmetry_space_group_name_H-M 'P 1 21/c 1'
_atom_sites_solution_hydrogens mixed
_atom_sites_solution_primary direct
_atom_sites_solution_secondary difmap
_cell_angle_alpha 90
_cell_angle_beta 97.216(5)
_cell_angle_gamma 90
_cell_formula_units_Z 4
_cell_length_a 5.5265(6)
_cell_length_b 20.1714(19)
_cell_length_c 17.027(2)
_cell_measurement_reflns_used 2857
_cell_measurement_temperature 293(2)
_cell_measurement_theta_max 23.06
_cell_measurement_theta_min 3.15
_cell_volume 1883.1(4)
_computing_cell_refinement
;
SAINT (Bruker, 2012)
;
_computing_data_collection
;
APEX2 (Bruker, 2012)
;
_computing_data_reduction
;
SAINT (Bruker, 2012)
;
_computing_molecular_graphics
;
SHELXTL (Sheldrick, 2008) and Mercury (Macrae <i>et al.</i>,
2008)
;
_computing_publication_material
;
SHELXTL (Sheldrick, 2008) and PLATON (Spek, 2009)
;
_computing_structure_refinement
;
SHELXL2014 (Sheldrick, 2015)
;
_computing_structure_solution
;
SHELXS97 (Sheldrick, 2008)
;
_diffrn_ambient_temperature 293(2)
_diffrn_detector_area_resol_mean 18.4
_diffrn_measured_fraction_theta_full 0.983
_diffrn_measured_fraction_theta_max 0.986
_diffrn_measurement_device_type 'Bruker APEXII CCD'
_diffrn_measurement_method '\f and \w scans'
_diffrn_radiation_type MoK\a
_diffrn_radiation_wavelength 0.71073
_diffrn_reflns_av_R_equivalents 0.0531
_diffrn_reflns_limit_h_max 7
_diffrn_reflns_limit_h_min -6
_diffrn_reflns_limit_k_max 26
_diffrn_reflns_limit_k_min -20
_diffrn_reflns_limit_l_max 21
_diffrn_reflns_limit_l_min -22
_diffrn_reflns_number 17491
_diffrn_reflns_theta_full 25.242
_diffrn_reflns_theta_max 27.498
_diffrn_reflns_theta_min 3.716
_exptl_absorpt_coefficient_mu 0.084
_exptl_absorpt_correction_type none
_exptl_crystal_colour orange
_exptl_crystal_density_diffrn 1.307
_exptl_crystal_density_method 'Not Measured'
_exptl_crystal_description Block
_exptl_crystal_F_000 784
_exptl_crystal_size_max 0.030
_exptl_crystal_size_mid 0.020
_exptl_crystal_size_min 0.010
_refine_diff_density_max 0.139
_refine_diff_density_min -0.161
_refine_ls_extinction_method none
_refine_ls_goodness_of_fit_ref 0.999
_refine_ls_hydrogen_treatment mixed
_refine_ls_matrix_type full
_refine_ls_number_parameters 265
_refine_ls_number_reflns 4255
_refine_ls_number_restraints 0
_refine_ls_restrained_S_all 0.999
_refine_ls_R_factor_all 0.1077
_refine_ls_R_factor_gt 0.0470
_refine_ls_shift/su_max 0.000
_refine_ls_shift/su_mean 0.000
_refine_ls_structure_factor_coef Fsqd
_refine_ls_weighting_details 'w=1/[\s^2^(Fo^2^)+(0.0540P)^2^] where P=(Fo^2^+2Fc^2^)/3'
_refine_ls_weighting_scheme calc
_refine_ls_wR_factor_gt 0.1008
_refine_ls_wR_factor_ref 0.1243
_reflns_number_gt 2304
_reflns_number_total 4255
_reflns_threshold_expression 'I > 2\s(I)'
_cod_data_source_file su5426sup1.cif
_cod_data_source_block II
_cod_database_code 2242420
_shelx_estimated_absorpt_t_min 0.997
_shelx_estimated_absorpt_t_max 0.999

loop_
_space_group_symop_operation_xyz
'x, y, z'
'-x, y+1/2, -z+1/2'
'-x, -y, -z'
'x, -y-1/2, z-1/2'

loop_
_atom_site_aniso_label
_atom_site_aniso_U_11
_atom_site_aniso_U_22
_atom_site_aniso_U_33
_atom_site_aniso_U_12
_atom_site_aniso_U_13
_atom_site_aniso_U_23
O1 0.0792(9) 0.0719(9) 0.0439(8) -0.0150(7) 0.0081(7) 0.0055(6)
O2 0.0718(8) 0.0555(8) 0.0511(7) -0.0016(7) 0.0216(6) -0.0004(6)
N1 0.0630(10) 0.0418(9) 0.0651(11) -0.0024(8) 0.0200(8) 0.0074(8)
N2 0.0456(9) 0.0539(10) 0.0714(10) 0.0000(8) 0.0165(8) 0.0095(8)
C1 0.0403(9) 0.0470(11) 0.0526(10) -0.0021(8) -0.0007(8) 0.0092(8)
C2 0.0458(10) 0.0463(11) 0.0696(12) 0.0011(9) 0.0047(9) 0.0089(9)
C3 0.0506(10) 0.0559(12) 0.0593(11) -0.0095(9) 0.0069(9) 0.0097(9)
C4 0.0704(12) 0.0451(11) 0.0626(12) -0.0082(10) 0.0016(10) 0.0040(9)
C5 0.0717(13) 0.0520(12) 0.0561(11) 0.0035(10) 0.0093(10) -0.0014(9)
C6 0.0526(10) 0.0593(12) 0.0466(10) -0.0031(9) 0.0058(8) 0.0031(9)
C7 0.0415(9) 0.0470(10) 0.0407(9) -0.0025(8) -0.0010(7) 0.0053(8)
C8 0.0394(9) 0.0485(11) 0.0479(10) -0.0015(8) 0.0017(8) 0.0055(8)
C9 0.0445(10) 0.0519(11) 0.0695(12) -0.0050(8) 0.0058(9) 0.0122(9)
C10 0.0643(12) 0.0468(11) 0.0775(13) 0.0016(10) 0.0257(10) 0.0093(10)
C11 0.0576(12) 0.0395(11) 0.0685(13) 0.0035(9) 0.0105(10) 0.0014(9)
C12 0.0552(10) 0.0349(9) 0.0546(11) 0.0021(8) 0.0107(9) 0.0049(8)
C13 0.0584(11) 0.0403(10) 0.0485(11) 0.0053(8) 0.0101(9) 0.0025(8)
C14 0.0555(10) 0.0516(11) 0.0469(11) -0.0051(9) 0.0054(8) 0.0002(8)
C15 0.0571(11) 0.0409(10) 0.0486(10) 0.0050(9) 0.0147(9) 0.0008(8)
C16 0.0718(12) 0.0478(11) 0.0463(10) 0.0030(10) 0.0075(10) -0.0037(8)
C17 0.0617(11) 0.0449(11) 0.0588(12) -0.0043(9) 0.0013(10) -0.0025(9)
C18 0.0518(10) 0.0597(12) 0.0575(11) -0.0010(9) 0.0162(9) 0.0061(9)
C19 0.0458(9) 0.0527(11) 0.0434(10) -0.0029(8) 0.0111(8) 0.0072(8)
C20 0.0528(11) 0.0596(12) 0.0524(11) -0.0043(9) 0.0047(9) 0.0010(9)
C21 0.0525(11) 0.0713(14) 0.0644(12) 0.0054(11) 0.0003(10) 0.0095(11)
C22 0.0689(13) 0.0560(12) 0.0708(13) 0.0090(11) 0.0114(11) 0.0046(11)
C23 0.0703(13) 0.0573(13) 0.0636(13) -0.0063(11) 0.0060(11) -0.0024(10)
C24 0.0507(10) 0.0630(13) 0.0537(11) -0.0023(10) 0.0023(9) 0.0067(9)

loop_
_atom_site_type_symbol
_atom_site_label
_atom_site_fract_x
_atom_site_fract_y
_atom_site_fract_z
_atom_site_U_iso_or_equiv
_atom_site_thermal_displace_type
_atom_site_calc_flag
_atom_site_refinement_flags
_atom_site_occupancy
O O1 0.4706(2) -0.02601(6) 0.07995(7) 0.0650(5) Uani d . 1.000
O O2 0.2598(2) -0.07547(6) 0.33695(7) 0.0583(4) Uani d . 1.000
N N1 0.8488(3) 0.05404(7) 0.07254(10) 0.0556(6) Uani d . 1.000
N N2 1.3886(3) 0.23680(8) -0.09864(10) 0.0562(6) Uani d . 1.000
C C1 1.0855(3) 0.20232(8) -0.03230(10) 0.0472(6) Uani d . 1.000
C C2 1.2742(3) 0.18243(9) -0.07135(11) 0.0541(6) Uani d . 1.000
C C3 1.3252(3) 0.35979(9) -0.08998(10) 0.0553(6) Uani d . 1.000
C C4 1.1802(4) 0.40612(10) -0.06064(11) 0.0599(7) Uani d . 1.000
C C5 0.9873(4) 0.38760(9) -0.02008(10) 0.0598(7) Uani d . 1.000
C C6 0.9357(3) 0.32199(9) -0.00793(10) 0.0529(6) Uani d . 1.000
C C7 1.0829(3) 0.27313(8) -0.03608(9) 0.0436(5) Uani d . 1.000
C C8 1.2754(3) 0.29322(9) -0.07754(10) 0.0456(6) Uani d . 1.000
C C9 0.9184(3) 0.16023(9) 0.00909(12) 0.0554(6) Uani d . 1.000
C C10 1.0162(3) 0.09284(9) 0.03068(12) 0.0614(7) Uani d . 1.000
C C11 0.8718(4) 0.04992(9) 0.14913(13) 0.0550(7) Uani d . 1.000
C C12 0.7144(3) 0.01537(8) 0.19354(10) 0.0479(6) Uani d . 1.000
C C13 0.5134(3) -0.02203(8) 0.15551(10) 0.0488(6) Uani d . 1.000
C C14 0.3631(3) -0.05484(9) 0.20536(10) 0.0514(6) Uani d . 1.000
C C15 0.4034(3) -0.04853(8) 0.28556(10) 0.0482(6) Uani d . 1.000
C C16 0.6007(4) -0.01132(9) 0.32228(11) 0.0553(6) Uani d . 1.000
C C17 0.7519(4) 0.01853(9) 0.27684(11) 0.0557(7) Uani d . 1.000
C C18 0.0976(3) -0.12825(9) 0.30843(11) 0.0555(6) Uani d . 1.000
C C19 0.2329(3) -0.19171(9) 0.29849(10) 0.0468(6) Uani d . 1.000
C C20 0.4546(3) -0.20537(10) 0.34351(10) 0.0551(7) Uani d . 1.000
C C21 0.5697(3) -0.26495(10) 0.33539(12) 0.0633(7) Uani d . 1.000
C C22 0.4657(4) -0.31237(10) 0.28371(12) 0.0650(7) Uani d . 1.000
C C23 0.2467(4) -0.29912(10) 0.23859(12) 0.0639(8) Uani d . 1.000
C C24 0.1331(3) -0.23922(10) 0.24611(11) 0.0562(7) Uani d . 1.000
H H2N 1.506(4) 0.2359(10) -0.1260(11) 0.069(6) Uiso d . 1.000
H H2 1.31882 0.13859 -0.07844 0.0650 Uiso c RU 1.000
H H1N 0.692(5) 0.0289(12) 0.0442(16) 0.124(9) Uiso d . 1.000
H H3 1.45310 0.37232 -0.11740 0.0660 Uiso c RU 1.000
H H4 1.21088 0.45089 -0.06789 0.0720 Uiso c RU 1.000
H H5 0.89146 0.42023 -0.00084 0.0720 Uiso c RU 1.000
H H6 0.80493 0.31023 0.01861 0.0630 Uiso c RU 1.000
H H9A 0.88553 0.18281 0.05692 0.0670 Uiso c RU 1.000
H H9B 0.76469 0.15557 -0.02483 0.0670 Uiso c RU 1.000
H H10A 1.04499 0.06948 -0.01707 0.0740 Uiso c RU 1.000
H H10B 1.17118 0.09713 0.06398 0.0740 Uiso c RU 1.000
H H11 1.010(3) 0.0728(8) 0.1783(9) 0.050(5) Uiso d . 1.000
H H14 0.23468 -0.08114 0.18269 0.0620 Uiso c RU 1.000
H H16 0.62682 -0.00730 0.37710 0.0660 Uiso c RU 1.000
H H17 0.88535 0.04199 0.30136 0.0670 Uiso c RU 1.000
H H18A 0.00844 -0.11556 0.25795 0.0670 Uiso c RU 1.000
H H18B -0.01974 -0.13537 0.34543 0.0670 Uiso c RU 1.000
H H20 0.52553 -0.17406 0.37934 0.0660 Uiso c RU 1.000
H H21 0.71946 -0.27329 0.36514 0.0760 Uiso c RU 1.000
H H22 0.54258 -0.35297 0.27933 0.0780 Uiso c RU 1.000
H H23 0.17556 -0.33064 0.20306 0.0770 Uiso c RU 1.000
H H24 -0.01436 -0.23062 0.21512 0.0670 Uiso c RU 1.000

loop_
_atom_type_symbol
_atom_type_description
_atom_type_scat_dispersion_real
_atom_type_scat_dispersion_imag
_atom_type_scat_source
C C 0.0033 0.0016 'International Tables Vol C Tables 4.2.6.8 and 6.1.1.4'
H H 0.0000 0.0000 'International Tables Vol C Tables 4.2.6.8 and 6.1.1.4'
N N 0.0061 0.0033 'International Tables Vol C Tables 4.2.6.8 and 6.1.1.4'
O O 0.0106 0.0060 'International Tables Vol C Tables 4.2.6.8 and 6.1.1.4'

loop_
_geom_angle_atom_site_label_1
_geom_angle_atom_site_label_2
_geom_angle_atom_site_label_3
_geom_angle
_geom_angle_publ_flag
C15 O2 C18 117.81(13) no
C10 N1 C11 122.40(17) no
C2 N2 C8 109.25(15) no
C2 C1 C7 106.00(15) no
C2 C1 C9 128.14(16) no
C7 C1 C9 125.83(15) no
C10 N1 H1N 124.2(15) no
C11 N1 H1N 113.3(15) no
N2 C2 C1 109.98(16) no
C2 N2 H2N 125.9(14) no
C8 N2 H2N 124.8(14) no
C4 C3 C8 117.90(16) no
C3 C4 C5 121.26(18) no
C4 C5 C6 121.28(18) no
C5 C6 C7 119.05(16) no
C6 C7 C8 118.49(15) no
C1 C7 C8 107.82(15) no
C1 C7 C6 133.69(16) no
N2 C8 C7 106.94(15) no
C3 C8 C7 122.01(16) no
N2 C8 C3 131.04(16) no
C1 C9 C10 114.06(14) no
N1 C10 C9 112.07(14) no
N1 C11 C12 125.67(19) no
C11 C12 C13 121.06(16) no
C11 C12 C17 119.73(17) no
C13 C12 C17 119.20(16) no
O1 C13 C14 121.46(15) no
C12 C13 C14 117.00(15) no
O1 C13 C12 121.55(15) no
C13 C14 C15 121.36(16) no
C14 C15 C16 121.10(16) no
O2 C15 C14 124.77(15) no
O2 C15 C16 114.12(15) no
C15 C16 C17 119.03(17) no
C12 C17 C16 122.24(18) no
O2 C18 C19 111.79(13) no
C18 C19 C20 121.59(16) no
C18 C19 C24 120.10(15) no
C20 C19 C24 118.26(17) no
C19 C20 C21 120.34(17) no
C20 C21 C22 120.71(17) no
C21 C22 C23 119.32(19) no
C22 C23 C24 119.91(19) no
C19 C24 C23 121.45(17) no
N2 C2 H2 125.00 no
C1 C2 H2 125.00 no
C4 C3 H3 121.00 no
C8 C3 H3 121.00 no
C3 C4 H4 119.00 no
C5 C4 H4 119.00 no
C4 C5 H5 119.00 no
C6 C5 H5 119.00 no
C5 C6 H6 120.00 no
C7 C6 H6 120.00 no
C1 C9 H9A 109.00 no
C1 C9 H9B 109.00 no
C10 C9 H9A 109.00 no
C10 C9 H9B 109.00 no
H9A C9 H9B 108.00 no
N1 C10 H10A 109.00 no
N1 C10 H10B 109.00 no
C9 C10 H10A 109.00 no
C9 C10 H10B 109.00 no
H10A C10 H10B 108.00 no
N1 C11 H11 117.0(9) no
C12 C11 H11 117.3(9) no
C13 C14 H14 119.00 no
C15 C14 H14 119.00 no
C15 C16 H16 120.00 no
C17 C16 H16 120.00 no
C12 C17 H17 119.00 no
C16 C17 H17 119.00 no
O2 C18 H18A 109.00 no
O2 C18 H18B 109.00 no
C19 C18 H18A 109.00 no
C19 C18 H18B 109.00 no
H18A C18 H18B 108.00 no
C19 C20 H20 120.00 no
C21 C20 H20 120.00 no
C20 C21 H21 120.00 no
C22 C21 H21 120.00 no
C21 C22 H22 120.00 no
C23 C22 H22 120.00 no
C22 C23 H23 120.00 no
C24 C23 H23 120.00 no
C19 C24 H24 119.00 no
C23 C24 H24 119.00 no

loop_
_geom_bond_atom_site_label_1
_geom_bond_atom_site_label_2
_geom_bond_distance
_geom_bond_publ_flag
O1 C13 1.281(2) no
O2 C15 1.366(2) no
O2 C18 1.437(2) no
N1 C10 1.464(2) no
N1 C11 1.297(3) no
N2 C2 1.376(2) no
N2 C8 1.368(2) no
C1 C2 1.366(2) no
C1 C7 1.430(2) no
C1 C9 1.495(2) no
N1 H1N 1.07(3) no
N2 H2N 0.85(2) no
C3 C8 1.392(3) no
C3 C4 1.366(3) no
C4 C5 1.392(3) no
C5 C6 1.375(3) no
C6 C7 1.400(2) no
C7 C8 1.408(2) no
C9 C10 1.492(3) no
C11 C12 1.407(3) no
C12 C17 1.409(3) no
C12 C13 1.429(2) no
C13 C14 1.423(2) no
C14 C15 1.362(2) no
C15 C16 1.404(3) no
C16 C17 1.350(3) no
C18 C19 1.503(3) no
C19 C24 1.376(3) no
C19 C20 1.389(2) no
C20 C21 1.375(3) no
C21 C22 1.376(3) no
C22 C23 1.376(3) no
C23 C24 1.375(3) no
C2 H2 0.9300 no
C3 H3 0.9300 no
C4 H4 0.9300 no
C5 H5 0.9300 no
C6 H6 0.9300 no
C9 H9A 0.9700 no
C9 H9B 0.9700 no
C10 H10A 0.9700 no
C10 H10B 0.9700 no
C11 H11 0.974(16) no
C14 H14 0.9300 no
C16 H16 0.9300 no
C17 H17 0.9300 no
C18 H18A 0.9700 no
C18 H18B 0.9700 no
C20 H20 0.9300 no
C21 H21 0.9300 no
C22 H22 0.9300 no
C23 H23 0.9300 no
C24 H24 0.9300 no

loop_
_geom_hbond_atom_site_label_D
_geom_hbond_atom_site_label_H
_geom_hbond_atom_site_label_A
_geom_hbond_site_symmetry_A
_geom_hbond_distance_DH
_geom_hbond_distance_HA
_geom_hbond_distance_DA
_geom_hbond_angle_DHA
_geom_hbond_publ_flag
N1 H1N O1 . 1.07(3) 1.81(3) 2.657(2) 133(2) yes
N1 H1N O1 3_655 1.07(3) 2.19(3) 3.004(2) 131(2) yes
C2 H2 O1 3_755 0.93 2.55 3.467(2) 167 yes
C23 H23 Cg2 3_655 0.93 2.95 3.716(2) 141 yes
C24 H24 Cg1 3_655 0.93 2.70 3.465(3) 140 yes
N2 H2N Cg4 3_755 0.85(2) 3.03(2) 3.75(3) 145(2) yes

loop_
_geom_torsion_atom_site_label_1
_geom_torsion_atom_site_label_2
_geom_torsion_atom_site_label_3
_geom_torsion_atom_site_label_4
_geom_torsion
_geom_torsion_publ_flag
C18 O2 C15 C14 18.0(2) no
C18 O2 C15 C16 -163.17(15) no
C15 O2 C18 C19 72.73(18) no
C11 N1 C10 C9 -96.7(2) no
C10 N1 C11 C12 177.96(17) no
C8 N2 C2 C1 0.1(2) no
C2 N2 C8 C3 178.73(18) no
C2 N2 C8 C7 -0.4(2) no
C7 C1 C2 N2 0.3(2) no
C9 C1 C2 N2 -177.68(17) no
C2 C1 C7 C6 179.80(18) no
C2 C1 C7 C8 -0.48(19) no
C9 C1 C7 C6 -2.2(3) no
C9 C1 C7 C8 177.52(16) no
C2 C1 C9 C10 20.0(3) no
C7 C1 C9 C10 -157.53(17) no
C8 C3 C4 C5 -0.5(3) no
C4 C3 C8 N2 -179.09(19) no
C4 C3 C8 C7 -0.1(3) no
C3 C4 C5 C6 0.1(3) no
C4 C5 C6 C7 0.9(3) no
C5 C6 C7 C1 178.23(18) no
C5 C6 C7 C8 -1.5(2) no
C1 C7 C8 N2 0.52(19) no
C1 C7 C8 C3 -178.67(16) no
C6 C7 C8 N2 -179.71(15) no
C6 C7 C8 C3 1.1(2) no
C1 C9 C10 N1 178.76(15) no
N1 C11 C12 C13 2.9(3) no
N1 C11 C12 C17 -175.88(18) no
C11 C12 C13 O1 0.7(3) no
C11 C12 C13 C14 -179.48(16) no
C17 C12 C13 O1 179.48(16) no
C17 C12 C13 C14 -0.7(2) no
C11 C12 C17 C16 177.17(18) no
C13 C12 C17 C16 -1.6(3) no
O1 C13 C14 C15 -177.50(16) no
C12 C13 C14 C15 2.7(2) no
C13 C14 C15 O2 176.31(15) no
C13 C14 C15 C16 -2.4(3) no
O2 C15 C16 C17 -178.82(17) no
C14 C15 C16 C17 0.0(3) no
C15 C16 C17 C12 2.0(3) no
O2 C18 C19 C20 27.2(2) no
O2 C18 C19 C24 -155.53(16) no
C18 C19 C20 C21 177.42(17) no
C24 C19 C20 C21 0.1(3) no
C18 C19 C24 C23 -176.71(17) no
C20 C19 C24 C23 0.7(3) no
C19 C20 C21 C22 -1.1(3) no
C20 C21 C22 C23 1.4(3) no
C21 C22 C23 C24 -0.7(3) no
C22 C23 C24 C19 -0.4(3) no
